data_7118548
loop_
_publ_author_name
'Lama, Prem'
'Alimi, Lukman O.'
'Das, Raj Kumar'
'Barbour, Leonard J.'

_publ_section_title
;
 Hydration-dependent anomalous thermal expansion behaviour in a
 coordination polymer.
;
_journal_issue 15
_journal_name_full 'Chemical communications (Cambridge, England)'
_journal_page_first 3231
_journal_page_last 3234
_journal_paper_doi 10.1039/c6cc00158k
_journal_volume 52
_journal_year 2016
_chemical_formula_moiety 'C22 H18 N2 O6 Zn'
_chemical_formula_sum 'C22 H18 N2 O6 Zn'
_chemical_formula_weight 471.75
_chemical_name_systematic
; 
 ? 
;
_space_group_IT_number 33
_symmetry_cell_setting orthorhombic
_symmetry_space_group_name_Hall 'P 2c -2n'
_symmetry_space_group_name_H-M 'P n a 21'
_atom_sites_solution_hydrogens geom
_atom_sites_solution_primary direct
_atom_sites_solution_secondary difmap
_audit_creation_method SHELXL-97
_audit_update_record
;
2015-12-09 deposited with the CCDC.
2016-01-20 downloaded from the CCDC.
;
_cell_angle_alpha 90.00
_cell_angle_beta 90.00
_cell_angle_gamma 90.00
_cell_formula_units_Z 4
_cell_length_a 18.976(2)
_cell_length_b 7.7768(8)
_cell_length_c 13.6920(14)
_cell_measurement_reflns_used 3215
_cell_measurement_temperature 160(2)
_cell_measurement_theta_max 25.81
_cell_measurement_theta_min 2.61
_cell_volume 2020.6(4)
_computing_cell_refinement 'SAINT (Bruker, 2009)'
_computing_data_reduction SAINT
_computing_molecular_graphics 'X-Seed (Barbour 2001)'
_computing_structure_refinement 'SHELXL-97 (Sheldrick, 1997)'
_computing_structure_solution 'SHELXS-97 (Sheldrick, 1990)'
_diffrn_ambient_temperature 160(2)
_diffrn_measured_fraction_theta_full 0.999
_diffrn_measured_fraction_theta_max 0.999
_diffrn_measurement_device_type 'CCD area detector'
_diffrn_measurement_method 'phi and omega scans'
_diffrn_radiation_monochromator graphite
_diffrn_radiation_source 'fine-focus sealed tube'
_diffrn_radiation_type MoK\a
_diffrn_radiation_wavelength 0.71073
_diffrn_reflns_av_R_equivalents 0.0340
_diffrn_reflns_av_sigmaI/netI 0.0524
_diffrn_reflns_limit_h_max 23
_diffrn_reflns_limit_h_min -18
_diffrn_reflns_limit_k_max 7
_diffrn_reflns_limit_k_min -9
_diffrn_reflns_limit_l_max 16
_diffrn_reflns_limit_l_min -16
_diffrn_reflns_number 10418
_diffrn_reflns_theta_full 25.97
_diffrn_reflns_theta_max 25.97
_diffrn_reflns_theta_min 2.15
_exptl_absorpt_coefficient_mu 1.259
_exptl_absorpt_correction_T_max 0.7996
_exptl_absorpt_correction_T_min 0.5449
_exptl_crystal_colour colorless
_exptl_crystal_density_diffrn 1.551
_exptl_crystal_density_method 'not measured'
_exptl_crystal_description block
_exptl_crystal_F_000 968
_exptl_crystal_size_max 0.549
_exptl_crystal_size_mid 0.208
_exptl_crystal_size_min 0.186
_refine_diff_density_max 0.743
_refine_diff_density_min -0.320
_refine_diff_density_rms 0.056
_refine_ls_abs_structure_details 'Flack H D (1983), Acta Cryst. A39, 876-881'
_refine_ls_abs_structure_Flack 0.00
_refine_ls_extinction_method none
_refine_ls_goodness_of_fit_ref 1.061
_refine_ls_hydrogen_treatment mixed
_refine_ls_matrix_type full
_refine_ls_number_parameters 280
_refine_ls_number_reflns 3908
_refine_ls_number_restraints 1
_refine_ls_restrained_S_all 1.061
_refine_ls_R_factor_all 0.0434
_refine_ls_R_factor_gt 0.0363
_refine_ls_shift/su_max 0.001
_refine_ls_shift/su_mean 0.000
_refine_ls_structure_factor_coef Fsqd
_refine_ls_weighting_details 'calc w=1/[\s^2^(Fo^2^)+(0.0408P)^2^+0.5885P] where P=(Fo^2^+2Fc^2^)/3'
_refine_ls_weighting_scheme calc
_refine_ls_wR_factor_gt 0.0860
_refine_ls_wR_factor_ref 0.0893
_reflns_number_gt 3475
_reflns_number_total 3908
_reflns_threshold_expression >2sigma(I)
_cod_data_source_file c6cc00158k2.cif
_cod_data_source_block LJB_1_160K
_cod_depositor_comments 'Adding full bibliography for 7118534--7118552.cif.'
_cod_original_sg_symbol_Hall P2c-2n
_cod_original_sg_symbol_H-M Pna21
_cod_database_code 7118548

loop_
_symmetry_equiv_pos_as_xyz
'x, y, z'
'-x, -y, z+1/2'
'-x+1/2, y+1/2, z+1/2'
'x+1/2, -y+1/2, z'

loop_
_atom_site_label
_atom_site_type_symbol
_atom_site_fract_x
_atom_site_fract_y
_atom_site_fract_z
_atom_site_U_iso_or_equiv
_atom_site_adp_type
_atom_site_occupancy
_atom_site_symmetry_multiplicity
_atom_site_calc_flag
_atom_site_refinement_flags
Zn1 Zn 0.391105(17) 1.05973(5) 0.79469(3) 0.01258(11) Uani 1 1 d .
O1 O 0.47142(14) 0.9432(3) 0.85439(18) 0.0187(6) Uani 1 1 d .
O2 O 0.49904(15) 0.7732(4) 0.7285(2) 0.0305(7) Uani 1 1 d .
O3 O 0.76516(15) 0.6686(4) 0.7173(2) 0.0337(8) Uani 1 1 d .
O4 O 0.80915(14) 0.5514(3) 0.85297(18) 0.0198(6) Uani 1 1 d .
O5 O 0.69739(15) 0.7305(4) 1.17022(19) 0.0292(7) Uani 1 1 d .
O6 O 0.59713(13) 0.8786(4) 1.15945(18) 0.0199(6) Uani 1 1 d .
N1 N 0.39770(15) 1.2720(4) 0.8840(2) 0.0166(7) Uani 1 1 d .
N2 N 0.32559(18) 1.7867(4) 1.5456(2) 0.0245(8) Uani 1 1 d .
H2 H 0.3142 1.7856 1.6079 0.029 Uiso 1 1 calc R
C1 C 0.51152(18) 0.8361(5) 0.8090(3) 0.0167(8) Uani 1 1 d .
C2 C 0.57811(18) 0.7898(5) 0.8627(3) 0.0143(8) Uani 1 1 d .
C3 C 0.63685(18) 0.7329(4) 0.8125(2) 0.0149(8) Uani 1 1 d .
H3 H 0.6354 0.7252 0.7433 0.018 Uiso 1 1 calc R
C4 C 0.69829(18) 0.6867(5) 0.8619(3) 0.0153(8) Uani 1 1 d .
C5 C 0.76199(17) 0.6320(4) 0.8048(3) 0.0169(8) Uani 1 1 d .
C6 C 0.70029(19) 0.6980(5) 0.9634(2) 0.0158(8) Uani 1 1 d .
H6 H 0.7411 0.6612 0.9978 0.019 Uiso 1 1 calc R
C7 C 0.64321(19) 0.7625(5) 1.0144(2) 0.0146(8) Uani 1 1 d .
C8 C 0.64796(19) 0.7888(5) 1.1235(3) 0.0179(8) Uani 1 1 d .
C9 C 0.58245(19) 0.8083(5) 0.9638(2) 0.0151(8) Uani 1 1 d .
H9 H 0.5433 0.8530 0.9988 0.018 Uiso 1 1 calc R
C10 C 0.38641(19) 1.4347(5) 0.8544(3) 0.0180(8) Uani 1 1 d .
H10 H 0.3758 1.4551 0.7876 0.022 Uiso 1 1 calc R
C11 C 0.3897(2) 1.5736(5) 0.9176(3) 0.0208(9) Uani 1 1 d .
H11 H 0.3806 1.6863 0.8941 0.025 Uiso 1 1 calc R
C12 C 0.4063(2) 1.5482(5) 1.0151(3) 0.0189(8) Uani 1 1 d .
C13 C 0.4201(2) 1.3800(5) 1.0451(3) 0.0200(8) Uani 1 1 d .
H13 H 0.4333 1.3569 1.1107 0.024 Uiso 1 1 calc R
C14 C 0.4145(2) 1.2478(5) 0.9786(3) 0.0179(8) Uani 1 1 d .
H14 H 0.4229 1.1337 1.0006 0.021 Uiso 1 1 calc R
C15 C 0.4098(2) 1.6981(6) 1.0854(3) 0.0266(10) Uani 1 1 d .
H15A H 0.3831 1.7955 1.0570 0.032 Uiso 1 1 calc R
H15B H 0.4595 1.7347 1.0915 0.032 Uiso 1 1 calc R
C16 C 0.3808(2) 1.6613(6) 1.1878(3) 0.0233(9) Uani 1 1 d .
H16A H 0.3321 1.6165 1.1828 0.028 Uiso 1 1 calc R
H16B H 0.4101 1.5729 1.2202 0.028 Uiso 1 1 calc R
C17 C 0.3812(3) 1.8238(6) 1.2473(3) 0.0296(12) Uani 1 1 d .
H17A H 0.3481 1.9070 1.2173 0.036 Uiso 1 1 calc R
H17B H 0.4289 1.8747 1.2447 0.036 Uiso 1 1 calc R
C18 C 0.3609(2) 1.7982(6) 1.3527(3) 0.0253(10) Uani 1 1 d .
C19 C 0.2927(2) 1.8290(7) 1.3822(3) 0.0379(12) Uani 1 1 d .
H19 H 0.2571 1.8530 1.3354 0.045 Uiso 1 1 calc R
C20 C 0.2766(2) 1.8246(7) 1.4805(3) 0.0370(12) Uani 1 1 d .
H20 H 0.2299 1.8490 1.5015 0.044 Uiso 1 1 calc R
C21 C 0.3916(2) 1.7502(7) 1.5202(3) 0.0309(12) Uani 1 1 d .
H21 H 0.4257 1.7226 1.5685 0.037 Uiso 1 1 calc R
C22 C 0.4095(2) 1.7529(7) 1.4233(3) 0.0333(11) Uani 1 1 d .
H22 H 0.4561 1.7231 1.4043 0.040 Uiso 1 1 calc R

loop_
_atom_site_aniso_label
_atom_site_aniso_U_11
_atom_site_aniso_U_22
_atom_site_aniso_U_33
_atom_site_aniso_U_23
_atom_site_aniso_U_13
_atom_site_aniso_U_12
Zn1 0.01118(18) 0.01775(19) 0.00881(17) 0.0015(2) -0.0001(2) 0.00024(15)
O1 0.0170(14) 0.0235(15) 0.0156(14) -0.0001(11) -0.0014(10) 0.0035(11)
O2 0.0266(16) 0.0497(19) 0.0152(13) -0.0116(14) -0.0085(12) 0.0118(14)
O3 0.0277(16) 0.057(2) 0.0165(15) 0.0084(15) 0.0083(13) 0.0142(15)
O4 0.0132(14) 0.0296(16) 0.0166(14) -0.0066(12) -0.0002(10) 0.0041(12)
O5 0.0236(16) 0.0511(19) 0.0129(13) 0.0003(13) -0.0042(12) 0.0117(14)
O6 0.0194(14) 0.0294(15) 0.0110(13) -0.0054(12) 0.0005(10) 0.0036(12)
N1 0.0135(16) 0.0217(18) 0.0146(16) -0.0031(13) 0.0010(12) 0.0007(13)
N2 0.0253(19) 0.034(2) 0.0145(16) -0.0015(14) 0.0047(14) -0.0054(16)
C1 0.0158(17) 0.0192(18) 0.015(2) -0.0008(17) 0.0029(15) 0.0031(14)
C2 0.0138(18) 0.0172(19) 0.0118(16) -0.0008(14) 0.0001(14) -0.0013(15)
C3 0.0132(16) 0.0193(18) 0.012(2) 0.0004(14) -0.0024(14) 0.0021(14)
C4 0.0117(18) 0.0186(19) 0.0155(18) -0.0022(15) 0.0021(14) -0.0024(16)
C5 0.0116(16) 0.0202(17) 0.019(2) -0.0025(19) -0.0006(18) -0.0009(13)
C6 0.0140(19) 0.020(2) 0.0134(18) -0.0006(15) -0.0006(14) 0.0039(15)
C7 0.0172(19) 0.017(2) 0.0098(18) 0.0000(14) -0.0021(14) -0.0009(15)
C8 0.018(2) 0.024(2) 0.0117(18) 0.0000(15) 0.0012(15) -0.0022(17)
C9 0.0124(17) 0.022(2) 0.0111(18) -0.0015(14) -0.0008(14) -0.0016(16)
C10 0.019(2) 0.019(2) 0.016(2) 0.0026(15) -0.0017(14) 0.0004(16)
C11 0.028(2) 0.016(2) 0.019(2) 0.0027(15) 0.0005(16) -0.0006(17)
C12 0.019(2) 0.024(2) 0.0138(19) 0.0001(15) 0.0052(15) -0.0037(17)
C13 0.022(2) 0.028(2) 0.0103(17) -0.0003(16) -0.0016(15) 0.0027(18)
C14 0.021(2) 0.020(2) 0.0125(18) 0.0045(16) -0.0008(15) 0.0053(16)
C15 0.038(3) 0.025(2) 0.016(2) -0.0037(18) 0.0061(19) -0.011(2)
C16 0.028(2) 0.025(2) 0.017(2) -0.0018(17) 0.0073(16) -0.0099(18)
C17 0.047(3) 0.022(3) 0.020(2) -0.0058(18) 0.0072(19) -0.010(2)
C18 0.027(2) 0.031(3) 0.018(2) -0.0126(18) 0.0038(18) -0.009(2)
C19 0.028(2) 0.063(3) 0.023(2) -0.004(2) -0.0061(19) -0.001(2)
C20 0.020(2) 0.068(4) 0.023(2) -0.007(2) 0.0078(18) -0.001(2)
C21 0.023(2) 0.048(3) 0.021(2) -0.001(2) 0.0005(18) 0.003(2)
C22 0.019(2) 0.052(3) 0.029(2) -0.006(2) 0.0070(19) 0.005(2)

loop_
_atom_type_symbol
_atom_type_description
_atom_type_scat_dispersion_real
_atom_type_scat_dispersion_imag
_atom_type_scat_source
C C 0.0033 0.0016 'International Tables Vol C Tables 4.2.6.8 and 6.1.1.4'
H H 0.0000 0.0000 'International Tables Vol C Tables 4.2.6.8 and 6.1.1.4'
N N 0.0061 0.0033 'International Tables Vol C Tables 4.2.6.8 and 6.1.1.4'
O O 0.0106 0.0060 'International Tables Vol C Tables 4.2.6.8 and 6.1.1.4'
Zn Zn 0.2839 1.4301 'International Tables Vol C Tables 4.2.6.8 and 6.1.1.4'

loop_
_geom_angle_atom_site_label_1
_geom_angle_atom_site_label_2
_geom_angle_atom_site_label_3
_geom_angle
_geom_angle_site_symmetry_1
_geom_angle_site_symmetry_3
O6 Zn1 O4 126.60(11) 2_674 4_465
O6 Zn1 O1 115.31(11) 2_674 .
O4 Zn1 O1 104.22(11) 4_465 .
O6 Zn1 N1 111.40(12) 2_674 .
O4 Zn1 N1 99.25(11) 4_465 .
O1 Zn1 N1 94.35(11) . .
C1 O1 Zn1 124.0(2) . .
C5 O4 Zn1 124.5(3) . 4_565
C8 O6 Zn1 114.5(2) . 2_675
C10 N1 C14 117.3(3) . .
C10 N1 Zn1 124.4(3) . .
C14 N1 Zn1 118.3(3) . .
C20 N2 C21 122.3(4) . .
O2 C1 O1 125.2(3) . .
O2 C1 C2 120.3(3) . .
O1 C1 C2 114.5(3) . .
C3 C2 C9 118.6(3) . .
C3 C2 C1 120.7(3) . .
C9 C2 C1 120.6(3) . .
C2 C3 C4 121.1(3) . .
C6 C4 C3 119.3(3) . .
C6 C4 C5 121.0(3) . .
C3 C4 C5 119.6(3) . .
O3 C5 O4 125.5(3) . .
O3 C5 C4 118.7(3) . .
O4 C5 C4 115.8(4) . .
C7 C6 C4 120.4(3) . .
C6 C7 C9 119.4(3) . .
C6 C7 C8 120.1(3) . .
C9 C7 C8 120.5(3) . .
O5 C8 O6 125.2(4) . .
O5 C8 C7 120.9(3) . .
O6 C8 C7 114.0(3) . .
C7 C9 C2 121.1(3) . .
N1 C10 C11 122.5(3) . .
C12 C11 C10 120.1(4) . .
C11 C12 C13 117.3(4) . .
C11 C12 C15 120.8(4) . .
C13 C12 C15 121.8(3) . .
C14 C13 C12 119.4(3) . .
N1 C14 C13 123.3(4) . .
C12 C15 C16 114.9(3) . .
C17 C16 C15 109.7(4) . .
C16 C17 C18 114.0(4) . .
C19 C18 C22 117.8(4) . .
C19 C18 C17 119.9(4) . .
C22 C18 C17 122.2(4) . .
C18 C19 C20 119.4(4) . .
N2 C20 C19 120.4(4) . .
N2 C21 C22 118.9(4) . .
C21 C22 C18 121.0(4) . .

loop_
_geom_bond_atom_site_label_1
_geom_bond_atom_site_label_2
_geom_bond_distance
_geom_bond_site_symmetry_2
Zn1 O6 1.926(3) 2_674
Zn1 O4 1.950(3) 4_465
Zn1 O1 1.952(3) .
Zn1 N1 2.058(3) .
O1 C1 1.288(4) .
O2 C1 1.229(5) .
O3 C5 1.234(5) .
O4 C5 1.276(4) .
O4 Zn1 1.950(3) 4_565
O5 C8 1.222(4) .
O6 C8 1.289(4) .
O6 Zn1 1.926(3) 2_675
N1 C10 1.346(5) .
N1 C14 1.347(5) .
N2 C20 1.321(5) .
N2 C21 1.330(6) .
C1 C2 1.505(5) .
C2 C3 1.382(5) .
C2 C9 1.394(5) .
C3 C4 1.395(5) .
C4 C6 1.394(5) .
C4 C5 1.500(5) .
C6 C7 1.383(5) .
C7 C9 1.392(5) .
C7 C8 1.511(5) .
C10 C11 1.385(5) .
C11 C12 1.385(6) .
C12 C13 1.396(6) .
C12 C15 1.513(6) .
C13 C14 1.378(5) .
C15 C16 1.533(5) .
C16 C17 1.503(6) .
C17 C18 1.507(5) .
C18 C19 1.376(6) .
C18 C22 1.382(6) .
C19 C20 1.381(6) .
C21 C22 1.371(6) .
